data_2240052
loop_
_publ_author_name
'Berrocal, Teresa'
'Mesa, Jose Luis'
'Larrea, Edurne'
'Arrieta, Juan Manuel'

_publ_section_title
;
 Crystal structure of (NH~4~)~2~[Fe^II^~5~(HPO~3~)~6~], a new
 open-framework phosphite
;
_journal_issue 11
_journal_name_full 'Acta Crystallographica Section E'
_journal_page_first 309
_journal_page_last 311
_journal_paper_doi 10.1107/S1600536814021783
_journal_volume 70
_journal_year 2014
_chemical_formula_iupac '(N H4)2 [Fe5 (H P O3)6]'
_chemical_formula_moiety '2(N1 H4 +), Fe5 H6 O18 P6 2-'
_chemical_formula_sum 'Fe5 H14 N2 O18 P6'
_chemical_formula_weight 795.20
_chemical_name_systematic
;
Diammonium hexaphosphitopentaferrate(II)
;
_space_group_crystal_system trigonal
_space_group_IT_number 165
_space_group_name_Hall '-P 3 2"c'
_space_group_name_H-M_alt 'P -3 c 1'
_symmetry_space_group_name_Hall '-P 3 2"c'
_symmetry_space_group_name_H-M 'P -3 c 1'
_atom_sites_solution_hydrogens difmap
_atom_sites_solution_primary direct
_atom_sites_solution_secondary difmap
_audit_creation_method
;
Olex2 1.2
(compiled 2014.05.21 svn.r2940 for OlexSys, GUI svn.r4846)
;
_cell_angle_alpha 90
_cell_angle_beta 90
_cell_angle_gamma 120
_cell_formula_units_Z 2
_cell_length_a 10.3862(15)
_cell_length_b 10.3862(15)
_cell_length_c 9.2089(14)
_cell_measurement_reflns_used 2414
_cell_measurement_temperature 100.0(10)
_cell_measurement_theta_max 28.2900
_cell_measurement_theta_min 2.2530
_cell_volume 860.3(2)
_computing_cell_refinement
;
CrysAlis PRO (Agilent, 2014)
;
_computing_data_collection
;
CrysAlis PRO (Agilent, 2014)
;
_computing_data_reduction
;
CrysAlis PRO (Agilent, 2014)
;
_computing_molecular_graphics
;
DIAMOND (Brandenburg, 2010)
;
_computing_publication_material
;
OLEX2 (Dolomanov <i>et al.</i>,  2009)
;
_computing_structure_refinement
;
SHELXL2014 (Sheldrick, 2008)
;
_computing_structure_solution
;
SUPERFLIP (Palatinus & Chapuis, 2007)
;
_diffrn_ambient_temperature 100.0(10)
_diffrn_detector_area_resol_mean 16.2439
_diffrn_measured_fraction_theta_full 1.000
_diffrn_measured_fraction_theta_max 1.000
_diffrn_measurement_device 'four-circle \k-geometry diffractometer'
_diffrn_measurement_device_type 'Agilent SuperNova (single source at offset)'
_diffrn_measurement_method '\w scans'
_diffrn_radiation_monochromator mirror
_diffrn_radiation_type MoK\a
_diffrn_radiation_wavelength 0.71073
_diffrn_reflns_av_R_equivalents 0.0727
_diffrn_reflns_limit_h_max 11
_diffrn_reflns_limit_h_min -13
_diffrn_reflns_limit_k_max 13
_diffrn_reflns_limit_k_min -10
_diffrn_reflns_limit_l_max 11
_diffrn_reflns_limit_l_min -11
_diffrn_reflns_number 6343
_diffrn_reflns_theta_full 25.242
_diffrn_reflns_theta_max 27.483
_diffrn_reflns_theta_min 2.212
_exptl_absorpt_coefficient_mu 4.776
_exptl_absorpt_correction_T_max 0.893
_exptl_absorpt_correction_T_min 0.566
_exptl_absorpt_correction_type gaussian
_exptl_absorpt_process_details
;
(<i>CrysAlis PRO</i>; Agilent, 2014)
;
_exptl_crystal_colour 'dark green'
_exptl_crystal_density_diffrn 3.070
_exptl_crystal_density_method 'not measured'
_exptl_crystal_description acicular
_exptl_crystal_F_000 784
_exptl_crystal_size_max 0.176
_exptl_crystal_size_mid 0.046
_exptl_crystal_size_min 0.024
_refine_diff_density_max 0.527
_refine_diff_density_min -0.763
_refine_ls_extinction_method none
_refine_ls_goodness_of_fit_ref 1.168
_refine_ls_hydrogen_treatment refxyz
_refine_ls_matrix_type full
_refine_ls_number_parameters 68
_refine_ls_number_reflns 659
_refine_ls_number_restraints 15
_refine_ls_restrained_S_all 1.156
_refine_ls_R_factor_all 0.0364
_refine_ls_R_factor_gt 0.0332
_refine_ls_shift/su_max 0.000
_refine_ls_shift/su_mean 0.000
_refine_ls_structure_factor_coef Fsqd
_refine_ls_weighting_details 'w=1/[\s^2^(Fo^2^)+(0.0126P)^2^+2.2823P] where P=(Fo^2^+2Fc^2^)/3'
_refine_ls_weighting_scheme calc
_refine_ls_wR_factor_gt 0.0632
_refine_ls_wR_factor_ref 0.0651
_reflns_number_gt 618
_reflns_number_total 659
_reflns_threshold_expression I>2\s(I)
_cod_data_source_file wm5036sup1.cf
_cod_data_source_block I
_cod_original_cell_volume 860.3(3)
_cod_database_code 2240052
_cod_database_fobs_code 2240052
_shelx_space_group_comment
;
The symmetry employed for this shelxl refinement is uniquely defined
by the following loop, which should always be used as a source of
symmetry information in preference to the above space-group names.
They are only intended as comments.
;
_shelxl_version_number 2.014

loop_
_space_group_symop_operation_xyz
'x, y, z'
'-y, x-y, z'
'-x+y, -x, z'
'y, x, -z+1/2'
'x-y, -y, -z+1/2'
'-x, -x+y, -z+1/2'
'-x, -y, -z'
'y, -x+y, -z'
'x-y, x, -z'
'-y, -x, z-1/2'
'-x+y, y, z-1/2'
'x, x-y, z-1/2'

loop_
_atom_site_type_symbol
_atom_site_label
_atom_site_fract_x
_atom_site_fract_y
_atom_site_fract_z
_atom_site_U_iso_or_equiv
_atom_site_adp_type
_atom_site_calc_flag
_atom_site_occupancy
_atom_site_disorder_assembly
_atom_site_disorder_group
Fe Fe1 0.61330(9) 0.0000 0.2500 0.0209(2) Uani d 1 . .
Fe Fe2 0.6667 0.3333 0.33453(10) 0.0202(3) Uani d 1 . .
P P1 0.88002(13) 0.29352(13) 0.09044(10) 0.0224(3) Uani d 1 . .
H H1P 1.020(5) 0.343(3) 0.091(2) 0.027 Uiso d 1 . .
O O2 0.8512(3) 0.3935(3) 0.1927(3) 0.0234(7) Uani d 1 . .
O O3 0.8404(3) 0.3102(4) -0.0665(3) 0.0243(7) Uani d 1 . .
O O1 0.8063(4) 0.1345(4) 0.1440(3) 0.0284(8) Uani d 1 . .
N N2 0.970(5) -0.047(3) 0.059(2) 0.045(9) Uani d 0.1667 A -2
N N1 1.024(5) -0.015(6) 0.2033(17) 0.020(7) Uani d 0.1667 B -1

loop_
_atom_site_aniso_label
_atom_site_aniso_U_11
_atom_site_aniso_U_22
_atom_site_aniso_U_33
_atom_site_aniso_U_12
_atom_site_aniso_U_13
_atom_site_aniso_U_23
Fe1 0.0286(4) 0.0250(5) 0.0080(4) 0.0125(2) 0.00013(16) 0.0003(3)
Fe2 0.0264(4) 0.0264(4) 0.0077(4) 0.01319(19) 0.000 0.000
P1 0.0278(6) 0.0323(7) 0.0066(4) 0.0148(5) -0.0011(4) -0.0018(4)
O2 0.0265(17) 0.0314(17) 0.0088(12) 0.0119(14) -0.0013(11) -0.0049(12)
O3 0.0330(18) 0.0366(18) 0.0062(11) 0.0195(15) -0.0043(11) -0.0037(12)
O1 0.041(2) 0.0311(18) 0.0123(13) 0.0176(16) -0.0007(13) -0.0011(13)
N2 0.036(17) 0.040(17) 0.051(11) 0.014(13) -0.015(15) 0.004(10)
N1 0.012(17) 0.011(15) 0.030(8) 0.002(7) 0.002(9) -0.002(10)

loop_
_atom_type_symbol
_atom_type_description
_atom_type_scat_dispersion_real
_atom_type_scat_dispersion_imag
_atom_type_scat_source
Fe Fe 0.3463 0.8444 'International Tables Vol C Tables 4.2.6.8 and 6.1.1.4'
H H 0.0000 0.0000 'International Tables Vol C Tables 4.2.6.8 and 6.1.1.4'
N N 0.0061 0.0033 'International Tables Vol C Tables 4.2.6.8 and 6.1.1.4'
O O 0.0106 0.0060 'International Tables Vol C Tables 4.2.6.8 and 6.1.1.4'
P P 0.1023 0.0942 'International Tables Vol C Tables 4.2.6.8 and 6.1.1.4'

loop_
_exptl_crystal_face_index_h
_exptl_crystal_face_index_k
_exptl_crystal_face_index_l
_exptl_crystal_face_perp_dist
0 0 -1 0.0880
0 -4 0 0.0058
3 -2 0 0.0403
-2 1 0 0.0044
0 4 0 0.0186
0 0 1 0.0880

loop_
_geom_angle_atom_site_label_1
_geom_angle_atom_site_label_2
_geom_angle_atom_site_label_3
_geom_angle_site_symmetry_1
_geom_angle_site_symmetry_3
_geom_angle
O2 Fe1 O2 4_545 3_665 87.23(17)
O2 Fe1 O3 3_665 9_545 102.21(11)
O2 Fe1 O3 3_665 10_666 76.48(10)
O2 Fe1 O3 4_545 9_545 76.48(10)
O2 Fe1 O3 4_545 10_666 102.21(11)
O3 Fe1 O3 9_545 10_666 178.24(17)
O1 Fe1 O2 5 3_665 165.86(10)
O1 Fe1 O2 5 4_545 87.80(12)
O1 Fe1 O2 . 3_665 87.80(12)
O1 Fe1 O2 . 4_545 165.86(10)
O1 Fe1 O3 5 9_545 89.46(11)
O1 Fe1 O3 . 10_666 89.46(11)
O1 Fe1 O3 . 9_545 91.67(11)
O1 Fe1 O3 5 10_666 91.67(11)
O1 Fe1 O1 5 . 99.93(18)
O2 Fe2 O2 3_665 2_655 86.57(11)
O2 Fe2 O2 . 2_655 86.57(11)
O2 Fe2 O2 . 3_665 86.57(11)
O2 Fe2 O3 . 10_666 92.54(11)
O2 Fe2 O3 2_655 12_556 92.54(11)
O2 Fe2 O3 3_665 11_656 92.54(11)
O2 Fe2 O3 2_655 10_666 163.65(12)
O2 Fe2 O3 . 11_656 163.65(11)
O2 Fe2 O3 . 12_556 77.08(11)
O2 Fe2 O3 2_655 11_656 77.08(11)
O2 Fe2 O3 3_665 12_556 163.65(11)
O2 Fe2 O3 3_665 10_666 77.08(11)
O3 Fe2 O3 10_666 11_656 103.18(9)
O3 Fe2 O3 10_666 12_556 103.18(9)
O3 Fe2 O3 12_556 11_656 103.18(9)
O3 P1 O2 . . 110.28(17)
O1 P1 O2 . . 111.96(17)
O1 P1 O3 . . 114.29(17)
Fe1 O2 Fe2 2_655 . 103.34(12)
P1 O2 Fe1 . 2_655 127.30(17)
P1 O2 Fe2 . . 128.71(18)
Fe2 O3 Fe1 10_665 8_665 99.01(10)
P1 O3 Fe1 . 8_665 124.27(18)
P1 O3 Fe2 . 10_665 134.56(18)
P1 O1 Fe1 . . 133.9(2)
O1 P1 H1P . . 106.9(14)
O2 P1 H1P . . 107.0(12)
O3 P1 H1P . . 105.9(12)

loop_
_geom_bond_atom_site_label_1
_geom_bond_atom_site_label_2
_geom_bond_site_symmetry_2
_geom_bond_distance
Fe1 O2 4_545 2.086(3)
Fe1 O2 3_665 2.086(3)
Fe1 O3 10_666 2.217(3)
Fe1 O3 9_545 2.217(3)
Fe1 O1 . 2.030(3)
Fe1 O1 5 2.030(3)
Fe2 O2 . 2.138(3)
Fe2 O2 3_665 2.138(3)
Fe2 O2 2_655 2.138(3)
Fe2 O3 10_666 2.140(3)
Fe2 O3 11_656 2.140(3)
Fe2 O3 12_556 2.140(3)
P1 O2 . 1.538(3)
P1 O3 . 1.536(3)
P1 O1 . 1.514(3)
O2 Fe1 2_655 2.086(3)
O3 Fe1 8_665 2.217(3)
O3 Fe2 10_665 2.140(3)
P1 H1P . 1.28(5)

loop_
_geom_torsion_atom_site_label_1
_geom_torsion_atom_site_label_2
_geom_torsion_atom_site_label_3
_geom_torsion_atom_site_label_4
_geom_torsion_site_symmetry_4
_geom_torsion
O2 P1 O3 Fe1 8_665 120.4(2)
O2 P1 O3 Fe2 10_665 -39.2(3)
O2 P1 O1 Fe1 . 34.8(3)
O3 P1 O2 Fe1 2_655 -89.9(2)
O3 P1 O2 Fe2 . 101.0(2)
O3 P1 O1 Fe1 . -91.5(3)
O1 P1 O2 Fe1 2_655 141.7(2)
O1 P1 O2 Fe2 . -27.5(3)
O1 P1 O3 Fe1 8_665 -112.4(2)
O1 P1 O3 Fe2 10_665 88.0(3)
